data_4342942
loop_
_publ_author_name
'Dar, Aijaz A.'
'Sharma, Sunil K.'
'Murugavel, Ramaswamy'

_publ_section_title
;
 Is single-4-ring the most basic but elusive secondary building unit that
 transforms to larger structures in zinc phosphate chemistry?
;
_journal_issue 10
_journal_name_full 'Inorganic chemistry'
_journal_page_first 4882
_journal_page_last 4894
_journal_paper_doi 10.1021/acs.inorgchem.5b00495
_journal_volume 54
_journal_year 2015
_chemical_formula_moiety 'C31 H42 Cl2 N2 O10 P2 Zn2'
_chemical_formula_sum 'C31 H42 Cl2 N2 O10 P2 Zn2'
_chemical_formula_weight 866.25
_chemical_name_systematic
;
 ?
;
_space_group_IT_number 14
_symmetry_cell_setting monoclinic
_symmetry_space_group_name_Hall '-P 2yn'
_symmetry_space_group_name_H-M 'P 1 21/n 1'
_atom_sites_solution_hydrogens geom
_atom_sites_solution_primary direct
_atom_sites_solution_secondary difmap
_audit_creation_method SHELXL-97
_cell_angle_alpha 90.00
_cell_angle_beta 98.616(7)
_cell_angle_gamma 90.00
_cell_formula_units_Z 4
_cell_length_a 9.966(4)
_cell_length_b 22.8187(10)
_cell_length_c 17.504(7)
_cell_measurement_temperature 150(2)
_cell_volume 3936(2)
_computing_cell_refinement 'CrystalClear-SM Expert 2.0 r4'
_computing_data_collection 'CrystalClear-SM Expert 2.0 r4 (Rigaku, 2009)'
_computing_data_reduction 'CrystalClear-SM Expert 2.0 r4'
_computing_molecular_graphics 'CrystalStructure 4.0 (Rigaku, 2010)'
_computing_publication_material 'CrystalStructure 4.0'
_computing_structure_refinement 'SHELXL-97 (Sheldrick, 1997)'
_computing_structure_solution 'SHELXS86 (Sheldrick, 1985)'
_diffrn_ambient_temperature 150(2)
_diffrn_measured_fraction_theta_full 0.995
_diffrn_measured_fraction_theta_max 0.995
_diffrn_measurement_device_type 'Rigaku Saturn724'
_diffrn_measurement_method \w
_diffrn_radiation_monochromator graphite
_diffrn_radiation_source 'fine-focus sealed tube'
_diffrn_radiation_type MoK\a
_diffrn_radiation_wavelength 0.71075
_diffrn_reflns_av_R_equivalents 0.0639
_diffrn_reflns_av_sigmaI/netI 0.0686
_diffrn_reflns_limit_h_max 12
_diffrn_reflns_limit_h_min -11
_diffrn_reflns_limit_k_max 27
_diffrn_reflns_limit_k_min -18
_diffrn_reflns_limit_l_max 21
_diffrn_reflns_limit_l_min -21
_diffrn_reflns_number 24541
_diffrn_reflns_theta_full 25.50
_diffrn_reflns_theta_max 25.50
_diffrn_reflns_theta_min 2.68
_exptl_absorpt_coefficient_mu 1.488
_exptl_absorpt_correction_T_max 0.9708
_exptl_absorpt_correction_T_min 0.4589
_exptl_absorpt_correction_type multi-scan
_exptl_absorpt_process_details 'NUMABS (Rigaku, 1999)'
_exptl_crystal_colour Colorless
_exptl_crystal_density_diffrn 1.462
_exptl_crystal_density_method 'not measured'
_exptl_crystal_description block
_exptl_crystal_F_000 1784
_exptl_crystal_size_max 0.62
_exptl_crystal_size_mid 0.03
_exptl_crystal_size_min 0.02
_refine_diff_density_max 0.737
_refine_diff_density_min -0.628
_refine_diff_density_rms 0.102
_refine_ls_extinction_method none
_refine_ls_goodness_of_fit_ref 1.218
_refine_ls_hydrogen_treatment mixed
_refine_ls_matrix_type full
_refine_ls_number_parameters 450
_refine_ls_number_reflns 7293
_refine_ls_number_restraints 8
_refine_ls_restrained_S_all 1.217
_refine_ls_R_factor_all 0.0917
_refine_ls_R_factor_gt 0.0808
_refine_ls_shift/su_max 0.001
_refine_ls_shift/su_mean 0.000
_refine_ls_structure_factor_coef Fsqd
_refine_ls_weighting_details 'calc w=1/[\s^2^(Fo^2^)+(0.0056P)^2^+19.8068P] where P=(Fo^2^+2Fc^2^)/3'
_refine_ls_weighting_scheme calc
_refine_ls_wR_factor_gt 0.1319
_refine_ls_wR_factor_ref 0.1362
_reflns_number_gt 6562
_reflns_number_total 7293
_reflns_threshold_expression >2sigma(I)
_cod_data_source_file ic5b00495_si_002.cif
_cod_data_source_block ajz987
_cod_depositor_comments
;
The following automatic conversions were performed:

'_symmetry_cell_setting' value 'Monoclinic' changed to 'monoclinic'
according to
/usr/data/users/saulius/crontab/automatic-downloads/rss-feeds/ACS/lib/dictionaries/cif_core.dic
dictionary named 'cif_core.dic' version 2.4.2 from 2011-04-26.

'_exptl_absorpt_correction_type' value 'Multi-scan' changed to
'multi-scan' according to
/usr/data/users/saulius/crontab/automatic-downloads/rss-feeds/ACS/lib/dictionaries/cif_core.dic
dictionary named 'cif_core.dic' version 2.4.2 from 2011-04-26.

Automatic conversion script
Id: cif_fix_values 3271 2015-04-21 07:52:19Z andrius 

 Adding full bibliography for 4342936--4342946.cif.
;
_cod_original_sg_symbol_H-M ' P 21/n '
_cod_database_code 4342942
_shelx_f_squared_multiplier 1.000

loop_
_symmetry_equiv_pos_as_xyz
'x, y, z'
'-x+1/2, y+1/2, -z+1/2'
'-x, -y, -z'
'x-1/2, -y-1/2, z-1/2'

loop_
_atom_site_label
_atom_site_type_symbol
_atom_site_fract_x
_atom_site_fract_y
_atom_site_fract_z
_atom_site_U_iso_or_equiv
_atom_site_adp_type
_atom_site_occupancy
_atom_site_symmetry_multiplicity
_atom_site_calc_flag
_atom_site_refinement_flags
C1 C 0.1667(6) 0.4552(3) 0.7794(3) 0.0222(13) Uani 1 1 d .
C2 C 0.2055(6) 0.5033(3) 0.8258(3) 0.0243(13) Uani 1 1 d .
C3 C 0.2841(7) 0.4927(3) 0.8981(3) 0.0316(15) Uani 1 1 d .
H3 H 0.3125 0.5242 0.9321 0.038 Uiso 1 1 calc R
C4 C 0.3194(7) 0.4359(3) 0.9189(3) 0.0319(15) Uani 1 1 d .
C5 C 0.2821(6) 0.3893(3) 0.8713(3) 0.0271(14) Uani 1 1 d .
H5 H 0.3113 0.3509 0.8869 0.033 Uiso 1 1 calc R
C6 C 0.2012(6) 0.3979(3) 0.7999(3) 0.0238(13) Uani 1 1 d .
C7 C 0.1574(6) 0.3451(3) 0.7496(3) 0.0278(14) Uani 1 1 d .
H7 H 0.1018 0.3594 0.7009 0.033 Uiso 1 1 calc R
C8 C 0.0698(8) 0.3032(3) 0.7891(4) 0.049(2) Uani 1 1 d .
H8A H 0.0426 0.2699 0.7549 0.073 Uiso 1 1 calc R
H8B H -0.0112 0.3238 0.8003 0.073 Uiso 1 1 calc R
H8C H 0.1220 0.2889 0.8374 0.073 Uiso 1 1 calc R
C9 C 0.2797(8) 0.3125(3) 0.7281(4) 0.0430(18) Uani 1 1 d .
H9B H 0.3367 0.2987 0.7751 0.065 Uiso 1 1 calc R
H9C H 0.3324 0.3389 0.6999 0.065 Uiso 1 1 calc R
H9D H 0.2486 0.2788 0.6953 0.065 Uiso 1 1 calc R
C10 C 0.1698(8) 0.5652(3) 0.8004(4) 0.0350(16) Uani 1 1 d .
C12 C 0.2942(9) 0.5967(3) 0.7801(5) 0.066(3) Uani 1 1 d .
H12A H 0.2694 0.6367 0.7632 0.099 Uiso 1 1 calc R
H12B H 0.3289 0.5756 0.7383 0.099 Uiso 1 1 calc R
H12C H 0.3645 0.5980 0.8256 0.099 Uiso 1 1 calc R
C13 C 0.5469(6) 0.6870(2) 0.5839(3) 0.0226(13) Uani 1 1 d .
C14 C 0.6581(7) 0.6812(3) 0.6415(4) 0.0306(15) Uani 1 1 d .
C15 C 0.7576(7) 0.7254(3) 0.6454(4) 0.0379(17) Uani 1 1 d .
H15 H 0.8355 0.7237 0.6840 0.045 Uiso 1 1 calc R
C16 C 0.7420(8) 0.7704(3) 0.5939(5) 0.046(2) Uani 1 1 d .
C17 C 0.6306(8) 0.7754(3) 0.5374(4) 0.0420(19) Uani 1 1 d .
H17 H 0.6231 0.8077 0.5028 0.050 Uiso 1 1 calc R
C18 C 0.5291(6) 0.7332(3) 0.5313(4) 0.0306(15) Uani 1 1 d .
C19 C 0.4064(7) 0.7379(3) 0.4694(4) 0.0398(17) Uani 1 1 d .
H19 H 0.3403 0.7070 0.4796 0.048 Uiso 1 1 calc R
C20 C 0.3363(9) 0.7976(4) 0.4722(4) 0.069(3) Uani 1 1 d .
H20A H 0.2563 0.7991 0.4322 0.103 Uiso 1 1 calc R
H20B H 0.3995 0.8289 0.4632 0.103 Uiso 1 1 calc R
H20C H 0.3083 0.8030 0.5231 0.103 Uiso 1 1 calc R
C21 C 0.4428(9) 0.7271(3) 0.3892(4) 0.050(2) Uani 1 1 d .
H21A H 0.3608 0.7298 0.3507 0.075 Uiso 1 1 calc R
H21B H 0.4826 0.6879 0.3873 0.075 Uiso 1 1 calc R
H21C H 0.5086 0.7566 0.3779 0.075 Uiso 1 1 calc R
C22 C 0.6735(7) 0.6302(3) 0.6967(4) 0.0363(16) Uani 1 1 d .
H22 H 0.5871 0.6074 0.6872 0.044 Uiso 1 1 calc R
C23 C 0.6939(12) 0.6486(4) 0.7806(5) 0.088(4) Uani 1 1 d .
H23A H 0.7034 0.6137 0.8136 0.131 Uiso 1 1 calc R
H23B H 0.6154 0.6715 0.7910 0.131 Uiso 1 1 calc R
H23C H 0.7761 0.6726 0.7917 0.131 Uiso 1 1 calc R
C24 C 0.7861(9) 0.5899(4) 0.6784(5) 0.067(3) Uani 1 1 d .
H24A H 0.7948 0.5566 0.7140 0.101 Uiso 1 1 calc R
H24B H 0.8719 0.6116 0.6841 0.101 Uiso 1 1 calc R
H24C H 0.7639 0.5757 0.6252 0.101 Uiso 1 1 calc R
C25 C 0.8721(8) 0.4398(4) 0.8961(4) 0.051(2) Uani 1 1 d .
C26 C 0.1109(8) 0.6913(4) 0.6023(5) 0.067(3) Uani 1 1 d .
H26A H 0.0631 0.7290 0.5995 0.100 Uiso 1 1 calc R
H26B H 0.2083 0.6982 0.6033 0.100 Uiso 1 1 calc R
H26C H 0.0963 0.6706 0.6494 0.100 Uiso 1 1 calc R
C31 C 0.6349(7) 0.4616(3) 0.8354(4) 0.0419(18) Uani 1 1 d .
H31 H 0.6125 0.4741 0.8837 0.050 Uiso 1 1 calc R
C34 C 0.6915(7) 0.4266(3) 0.6958(4) 0.0410(18) Uani 1 1 d .
H34 H 0.7113 0.4155 0.6464 0.049 Uiso 1 1 calc R
C38 C 0.5401(7) 0.4615(3) 0.7711(3) 0.0330(15) Uani 1 1 d .
H38 H 0.4516 0.4751 0.7756 0.040 Uiso 1 1 calc R
C39 C 0.7936(7) 0.4247(3) 0.7568(4) 0.0417(18) Uani 1 1 d .
H39 H 0.8814 0.4113 0.7503 0.050 Uiso 1 1 calc R
C49 C 0.7666(7) 0.4429(3) 0.8289(4) 0.0367(17) Uani 1 1 d .
Cl1 Cl 0.41633(19) 0.42302(8) 1.00959(9) 0.0447(5) Uani 1 1 d .
Cl2 Cl 0.8716(2) 0.82224(9) 0.59817(19) 0.0836(9) Uani 1 1 d .
N1 N 0.5638(5) 0.4433(2) 0.7015(3) 0.0233(11) Uani 1 1 d .
N2 N 0.9549(8) 0.4360(4) 0.9473(4) 0.078(2) Uani 1 1 d .
O1 O 0.0748(4) 0.46485(18) 0.7110(2) 0.0216(9) Uani 1 1 d .
O2 O 0.2504(4) 0.44035(18) 0.6273(2) 0.0270(10) Uani 1 1 d .
O3 O 0.1142(4) 0.53390(18) 0.6065(2) 0.0302(10) Uani 1 1 d .
O4 O 0.0036(4) 0.43640(19) 0.5774(2) 0.0351(11) Uani 1 1 d .
O5 O 0.4433(4) 0.64594(16) 0.5803(2) 0.0227(9) Uani 1 1 d .
O6 O 0.4679(5) 0.53858(18) 0.5889(2) 0.0348(11) Uani 1 1 d .
O7 O 0.2973(4) 0.5840(2) 0.4864(2) 0.0345(11) Uani 1 1 d .
O8 O 0.4578(4) 0.40673(17) 0.5228(2) 0.0272(10) Uani 1 1 d .
O9 O 0.0615(5) 0.6576(2) 0.5381(3) 0.0397(12) Uani 1 1 d D
O10 O -0.1933(4) 0.6634(2) 0.4714(3) 0.0398(12) Uani 1 1 d .
P1 P 0.11402(15) 0.46995(6) 0.62547(8) 0.0179(3) Uani 1 1 d .
P2 P 0.43774(16) 0.58683(7) 0.53076(9) 0.0225(3) Uani 1 1 d .
Zn1 Zn 0.42703(7) 0.45896(3) 0.60461(4) 0.01921(17) Uani 1 1 d .
Zn2 Zn 0.12010(7) 0.57714(3) 0.51417(4) 0.02092(17) Uani 1 1 d .
C11 C 0.1061(12) 0.5982(4) 0.8615(5) 0.089(4) Uani 1 1 d U
H11A H 0.0847 0.6383 0.8437 0.134 Uiso 1 1 calc R
H11B H 0.1699 0.5992 0.9098 0.134 Uiso 1 1 calc R
H11C H 0.0225 0.5782 0.8701 0.134 Uiso 1 1 calc R
H9A H -0.0230(16) 0.661(2) 0.529(3) 0.014(16) Uiso 1 1 d D
H10 H 0.104(6) 0.564(3) 0.755(3) 0.026(16) Uiso 1 1 d .
H10A H -0.1990 0.6333 0.4410 0.080 Uiso 1 1 d .
H10B H -0.2693 0.6545 0.4970 0.080 Uiso 1 1 d .

loop_
_atom_site_aniso_label
_atom_site_aniso_U_11
_atom_site_aniso_U_22
_atom_site_aniso_U_33
_atom_site_aniso_U_23
_atom_site_aniso_U_13
_atom_site_aniso_U_12
C1 0.020(3) 0.035(3) 0.012(3) 0.002(2) 0.004(2) 0.000(3)
C2 0.023(3) 0.033(3) 0.018(3) 0.002(2) 0.005(2) 0.005(3)
C3 0.036(4) 0.035(4) 0.025(3) -0.005(3) 0.006(3) -0.004(3)
C4 0.032(4) 0.043(4) 0.019(3) 0.006(3) -0.002(3) 0.001(3)
C5 0.035(4) 0.027(3) 0.021(3) 0.010(3) 0.010(3) 0.002(3)
C6 0.025(3) 0.028(3) 0.019(3) 0.002(2) 0.005(2) -0.002(3)
C7 0.036(4) 0.023(3) 0.025(3) 0.004(3) 0.005(3) -0.005(3)
C8 0.056(5) 0.042(4) 0.049(4) 0.004(4) 0.011(4) -0.023(4)
C9 0.058(5) 0.038(4) 0.035(4) -0.001(3) 0.013(4) 0.005(4)
C10 0.046(5) 0.027(4) 0.031(3) -0.004(3) 0.002(3) 0.007(3)
C12 0.068(6) 0.036(5) 0.085(7) 0.019(4) -0.015(5) -0.008(4)
C13 0.026(3) 0.019(3) 0.026(3) -0.003(2) 0.013(3) 0.000(3)
C14 0.033(4) 0.022(3) 0.038(4) -0.008(3) 0.008(3) 0.002(3)
C15 0.029(4) 0.031(4) 0.056(4) -0.019(3) 0.012(3) 0.000(3)
C16 0.044(5) 0.016(3) 0.085(6) -0.011(4) 0.032(4) -0.002(3)
C17 0.047(5) 0.022(4) 0.064(5) 0.011(3) 0.033(4) 0.009(3)
C18 0.030(4) 0.027(3) 0.039(4) 0.001(3) 0.017(3) 0.005(3)
C19 0.046(5) 0.038(4) 0.038(4) 0.011(3) 0.013(3) 0.010(3)
C20 0.085(7) 0.085(7) 0.039(4) 0.006(4) 0.013(4) 0.057(6)
C21 0.074(6) 0.043(5) 0.037(4) 0.003(3) 0.022(4) 0.013(4)
C22 0.031(4) 0.039(4) 0.035(4) 0.000(3) -0.007(3) 0.001(3)
C23 0.158(11) 0.065(6) 0.036(5) -0.009(4) 0.002(6) -0.011(7)
C24 0.060(6) 0.065(6) 0.077(6) 0.023(5) 0.012(5) 0.017(5)
C25 0.046(5) 0.069(6) 0.035(4) 0.015(4) -0.006(4) -0.005(4)
C26 0.045(5) 0.073(6) 0.079(6) -0.044(5) -0.003(5) -0.002(5)
C31 0.052(5) 0.049(5) 0.025(3) 0.000(3) 0.006(3) 0.001(4)
C34 0.043(4) 0.061(5) 0.021(3) -0.002(3) 0.010(3) 0.004(4)
C38 0.033(4) 0.038(4) 0.029(3) -0.002(3) 0.008(3) 0.008(3)
C39 0.028(4) 0.064(5) 0.034(4) 0.014(4) 0.008(3) 0.002(4)
C49 0.040(4) 0.039(4) 0.029(3) 0.000(3) -0.001(3) -0.004(3)
Cl1 0.0553(12) 0.0506(11) 0.0233(8) 0.0037(7) -0.0103(8) 0.0024(9)
Cl2 0.0525(14) 0.0301(11) 0.175(3) -0.0178(14) 0.0405(16) -0.0146(10)
N1 0.017(3) 0.035(3) 0.018(2) 0.005(2) 0.003(2) 0.005(2)
N2 0.064(5) 0.114(7) 0.050(4) 0.010(5) -0.007(4) -0.005(5)
O1 0.014(2) 0.037(2) 0.0140(18) 0.0038(17) 0.0043(15) 0.0003(18)
O2 0.020(2) 0.033(2) 0.030(2) 0.0097(19) 0.0102(18) 0.0066(19)
O3 0.043(3) 0.024(2) 0.025(2) 0.0014(18) 0.012(2) 0.003(2)
O4 0.034(3) 0.040(3) 0.028(2) -0.002(2) -0.005(2) -0.010(2)
O5 0.023(2) 0.022(2) 0.025(2) 0.0020(17) 0.0088(17) 0.0001(17)
O6 0.050(3) 0.023(2) 0.029(2) -0.0005(19) 0.001(2) -0.011(2)
O7 0.019(2) 0.061(3) 0.024(2) -0.006(2) 0.0044(18) -0.011(2)
O8 0.025(2) 0.026(2) 0.034(2) -0.0039(18) 0.0185(19) -0.0053(18)
O9 0.037(3) 0.032(3) 0.045(3) -0.013(2) -0.010(2) 0.010(2)
O10 0.032(3) 0.045(3) 0.044(3) -0.016(2) 0.011(2) 0.005(2)
P1 0.0176(8) 0.0223(8) 0.0142(7) 0.0014(6) 0.0039(6) -0.0003(6)
P2 0.0214(8) 0.0264(8) 0.0208(7) -0.0008(6) 0.0071(6) -0.0045(7)
Zn1 0.0175(4) 0.0214(4) 0.0193(3) 0.0008(3) 0.0045(3) -0.0016(3)
Zn2 0.0202(4) 0.0222(4) 0.0196(3) 0.0026(3) 0.0006(3) -0.0033(3)
C11 0.155(10) 0.059(6) 0.059(6) -0.002(5) 0.036(6) 0.066(7)

loop_
_atom_type_symbol
_atom_type_description
_atom_type_scat_dispersion_real
_atom_type_scat_dispersion_imag
_atom_type_scat_source
C C 0.0033 0.0016 'International Tables Vol C Tables 4.2.6.8 and 6.1.1.4'
H H 0.0000 0.0000 'International Tables Vol C Tables 4.2.6.8 and 6.1.1.4'
Cl Cl 0.1484 0.1585 'International Tables Vol C Tables 4.2.6.8 and 6.1.1.4'
N N 0.0061 0.0033 'International Tables Vol C Tables 4.2.6.8 and 6.1.1.4'
O O 0.0106 0.0060 'International Tables Vol C Tables 4.2.6.8 and 6.1.1.4'
P P 0.1023 0.0942 'International Tables Vol C Tables 4.2.6.8 and 6.1.1.4'
Zn Zn 0.2839 1.4301 'International Tables Vol C Tables 4.2.6.8 and 6.1.1.4'

loop_
_geom_angle_atom_site_label_1
_geom_angle_atom_site_label_2
_geom_angle_atom_site_label_3
_geom_angle
_geom_angle_site_symmetry_1
_geom_angle_site_symmetry_3
C6 C1 C2 124.0(5) . .
C6 C1 O1 118.2(5) . .
C2 C1 O1 117.5(5) . .
C1 C2 C3 117.3(5) . .
C1 C2 C10 122.5(5) . .
C3 C2 C10 120.2(6) . .
C4 C3 C2 119.1(6) . .
C4 C3 H3 120.4 . .
C2 C3 H3 120.4 . .
C5 C4 C3 122.3(5) . .
C5 C4 Cl1 118.9(5) . .
C3 C4 Cl1 118.8(5) . .
C4 C5 C6 120.3(6) . .
C4 C5 H5 119.8 . .
C6 C5 H5 119.8 . .
C1 C6 C5 116.9(5) . .
C1 C6 C7 124.1(5) . .
C5 C6 C7 119.0(5) . .
C6 C7 C9 111.1(5) . .
C6 C7 C8 111.7(5) . .
C9 C7 C8 109.8(6) . .
C6 C7 H7 108.0 . .
C9 C7 H7 108.0 . .
C8 C7 H7 108.0 . .
C7 C8 H8A 109.5 . .
C7 C8 H8B 109.5 . .
H8A C8 H8B 109.5 . .
C7 C8 H8C 109.5 . .
H8A C8 H8C 109.5 . .
H8B C8 H8C 109.5 . .
C7 C9 H9B 109.5 . .
C7 C9 H9C 109.5 . .
H9B C9 H9C 109.5 . .
C7 C9 H9D 109.5 . .
H9B C9 H9D 109.5 . .
H9C C9 H9D 109.5 . .
C2 C10 C11 111.1(6) . .
C2 C10 C12 110.4(6) . .
C11 C10 C12 111.8(7) . .
C2 C10 H10 108(4) . .
C11 C10 H10 107(4) . .
C12 C10 H10 108(4) . .
C10 C12 H12A 109.5 . .
C10 C12 H12B 109.5 . .
H12A C12 H12B 109.5 . .
C10 C12 H12C 109.5 . .
H12A C12 H12C 109.5 . .
H12B C12 H12C 109.5 . .
C14 C13 O5 118.4(5) . .
C14 C13 C18 124.1(6) . .
O5 C13 C18 117.4(5) . .
C13 C14 C15 116.5(6) . .
C13 C14 C22 122.3(6) . .
C15 C14 C22 121.2(6) . .
C16 C15 C14 119.9(7) . .
C16 C15 H15 120.1 . .
C14 C15 H15 120.1 . .
C15 C16 C17 122.6(7) . .
C15 C16 Cl2 118.2(6) . .
C17 C16 Cl2 119.1(6) . .
C16 C17 C18 119.8(6) . .
C16 C17 H17 120.1 . .
C18 C17 H17 120.1 . .
C17 C18 C13 117.0(6) . .
C17 C18 C19 120.5(6) . .
C13 C18 C19 122.5(6) . .
C18 C19 C21 111.8(6) . .
C18 C19 C20 111.3(6) . .
C21 C19 C20 110.3(6) . .
C18 C19 H19 107.8 . .
C21 C19 H19 107.8 . .
C20 C19 H19 107.8 . .
C19 C20 H20A 109.5 . .
C19 C20 H20B 109.5 . .
H20A C20 H20B 109.5 . .
C19 C20 H20C 109.5 . .
H20A C20 H20C 109.5 . .
H20B C20 H20C 109.5 . .
C19 C21 H21A 109.5 . .
C19 C21 H21B 109.5 . .
H21A C21 H21B 109.5 . .
C19 C21 H21C 109.5 . .
H21A C21 H21C 109.5 . .
H21B C21 H21C 109.5 . .
C14 C22 C23 113.3(6) . .
C14 C22 C24 109.8(6) . .
C23 C22 C24 112.2(7) . .
C14 C22 H22 107.1 . .
C23 C22 H22 107.1 . .
C24 C22 H22 107.1 . .
C22 C23 H23A 109.5 . .
C22 C23 H23B 109.5 . .
H23A C23 H23B 109.5 . .
C22 C23 H23C 109.5 . .
H23A C23 H23C 109.5 . .
H23B C23 H23C 109.5 . .
C22 C24 H24A 109.5 . .
C22 C24 H24B 109.5 . .
H24A C24 H24B 109.5 . .
C22 C24 H24C 109.5 . .
H24A C24 H24C 109.5 . .
H24B C24 H24C 109.5 . .
N2 C25 C49 178.1(10) . .
O9 C26 H26A 109.5 . .
O9 C26 H26B 109.5 . .
H26A C26 H26B 109.5 . .
O9 C26 H26C 109.5 . .
H26A C26 H26C 109.5 . .
H26B C26 H26C 109.5 . .
C38 C31 C49 118.5(6) . .
C38 C31 H31 120.8 . .
C49 C31 H31 120.8 . .
N1 C34 C39 123.7(6) . .
N1 C34 H34 118.1 . .
C39 C34 H34 118.1 . .
N1 C38 C31 124.0(6) . .
N1 C38 H38 118.0 . .
C31 C38 H38 118.0 . .
C34 C39 C49 118.6(7) . .
C34 C39 H39 120.7 . .
C49 C39 H39 120.7 . .
C39 C49 C31 118.3(6) . .
C39 C49 C25 120.3(7) . .
C31 C49 C25 121.4(7) . .
C38 N1 C34 116.9(5) . .
C38 N1 Zn1 120.9(4) . .
C34 N1 Zn1 120.5(4) . .
C1 O1 P1 125.8(3) . .
P1 O2 Zn1 138.5(3) . .
P1 O3 Zn2 134.1(3) . .
P1 O4 Zn2 153.1(3) . 3_566
C13 O5 P2 124.0(4) . .
P2 O6 Zn1 141.1(3) . .
P2 O7 Zn2 134.5(3) . .
P2 O8 Zn1 127.2(2) 3_666 .
C26 O9 Zn2 126.9(5) . .
C26 O9 H9A 109(4) . .
Zn2 O9 H9A 111(4) . .
H10A O10 H10B 97.7(4) . .
O4 P1 O3 113.6(3) . .
O4 P1 O2 111.5(3) . .
O3 P1 O2 114.1(2) . .
O4 P1 O1 103.1(2) . .
O3 P1 O1 106.6(2) . .
O2 P1 O1 106.9(2) . .
O7 P2 O6 113.4(3) . .
O7 P2 O8 111.1(2) . 3_666
O6 P2 O8 114.0(3) . 3_666
O7 P2 O5 105.8(2) . .
O6 P2 O5 105.3(2) . .
O8 P2 O5 106.4(2) 3_666 .
O6 Zn1 O2 117.97(19) . .
O6 Zn1 O8 115.20(18) . .
O2 Zn1 O8 105.80(17) . .
O6 Zn1 N1 99.07(19) . .
O2 Zn1 N1 108.00(18) . .
O8 Zn1 N1 110.43(19) . .
O4 Zn2 O3 122.37(19) 3_566 .
O4 Zn2 O7 107.91(19) 3_566 .
O3 Zn2 O7 113.98(19) . .
O4 Zn2 O9 98.85(19) 3_566 .
O3 Zn2 O9 104.64(19) . .
O7 Zn2 O9 106.9(2) . .
C10 C11 H11A 109.5 . .
C10 C11 H11B 109.5 . .
H11A C11 H11B 109.5 . .
C10 C11 H11C 109.5 . .
H11A C11 H11C 109.5 . .
H11B C11 H11C 109.5 . .

loop_
_geom_bond_atom_site_label_1
_geom_bond_atom_site_label_2
_geom_bond_distance
_geom_bond_site_symmetry_2
C1 C6 1.385(8) .
C1 C2 1.387(8) .
C1 O1 1.412(6) .
C2 C3 1.406(8) .
C2 C10 1.506(8) .
C3 C4 1.377(9) .
C3 H3 0.9500 .
C4 C5 1.367(9) .
C4 Cl1 1.754(6) .
C5 C6 1.396(8) .
C5 H5 0.9500 .
C6 C7 1.518(8) .
C7 C9 1.523(9) .
C7 C8 1.527(8) .
C7 H7 1.0000 .
C8 H8A 0.9800 .
C8 H8B 0.9800 .
C8 H8C 0.9800 .
C9 H9B 0.9800 .
C9 H9C 0.9800 .
C9 H9D 0.9800 .
C10 C11 1.522(10) .
C10 C12 1.520(11) .
C10 H10 0.95(6) .
C12 H12A 0.9800 .
C12 H12B 0.9800 .
C12 H12C 0.9800 .
C13 C14 1.389(8) .
C13 O5 1.389(7) .
C13 C18 1.393(8) .
C14 C15 1.408(9) .
C14 C22 1.505(9) .
C15 C16 1.360(10) .
C15 H15 0.9500 .
C16 C17 1.376(11) .
C16 Cl2 1.746(7) .
C17 C18 1.390(9) .
C17 H17 0.9500 .
C18 C19 1.511(9) .
C19 C21 1.522(9) .
C19 C20 1.535(10) .
C19 H19 1.0000 .
C20 H20A 0.9800 .
C20 H20B 0.9800 .
C20 H20C 0.9800 .
C21 H21A 0.9800 .
C21 H21B 0.9800 .
C21 H21C 0.9800 .
C22 C23 1.511(10) .
C22 C24 1.522(10) .
C22 H22 1.0000 .
C23 H23A 0.9800 .
C23 H23B 0.9800 .
C23 H23C 0.9800 .
C24 H24A 0.9800 .
C24 H24B 0.9800 .
C24 H24C 0.9800 .
C25 N2 1.126(9) .
C25 C49 1.457(9) .
C26 O9 1.390(8) .
C26 H26A 0.9800 .
C26 H26B 0.9800 .
C26 H26C 0.9800 .
C31 C38 1.357(9) .
C31 C49 1.401(10) .
C31 H31 0.9500 .
C34 N1 1.346(8) .
C34 C39 1.361(9) .
C34 H34 0.9500 .
C38 N1 1.340(7) .
C38 H38 0.9500 .
C39 C49 1.393(9) .
C39 H39 0.9500 .
N1 Zn1 2.042(4) .
O1 P1 1.607(4) .
O2 P1 1.514(4) .
O2 Zn1 1.910(4) .
O3 P1 1.496(4) .
O3 Zn2 1.902(4) .
O4 P1 1.492(4) .
O4 Zn2 1.896(4) 3_566
O5 P2 1.600(4) .
O6 P2 1.499(4) .
O6 Zn1 1.891(4) .
O7 P2 1.497(4) .
O7 Zn2 1.907(4) .
O8 P2 1.509(4) 3_666
O8 Zn1 1.923(4) .
O9 Zn2 1.991(4) .
O9 H9A 0.836(14) .
O10 H10A 0.866(4) .
O10 H10B 0.958(5) .
P2 O8 1.509(4) 3_666
Zn2 O4 1.896(4) 3_566
C11 H11A 0.9800 .
C11 H11B 0.9800 .
C11 H11C 0.9800 .

loop_
_geom_hbond_atom_site_label_D
_geom_hbond_atom_site_label_H
_geom_hbond_atom_site_label_A
_geom_hbond_distance_DH
_geom_hbond_distance_HA
_geom_hbond_distance_DA
_geom_hbond_angle_DHA
_geom_hbond_site_symmetry_A
C26 H26A Cl2 0.98 2.86 3.816(9) 166.6 1_455
C34 H34 O7 0.95 2.31 3.217(8) 158.7 3_666
C39 H39 O1 0.95 2.47 3.164(8) 130.3 1_655
O10 H10A O2 0.866(4) 2.082(4) 2.936(6) 169.1(3) 3_566
O10 H10A O4 0.866(4) 2.572(5) 3.159(6) 125.9(3) 3_566
O10 H10B O8 0.958(5) 2.325(4) 3.099(6) 137.4(3) 3_566
C26 H26A Cl2 0.98 2.86 3.816(9) 166.6 1_455
C34 H34 O7 0.95 2.31 3.217(8) 158.7 3_666
C39 H39 O1 0.95 2.47 3.164(8) 130.3 1_655
O10 H10A O2 0.866(4) 2.082(4) 2.936(6) 169.1(3) 3_566
O10 H10A O4 0.866(4) 2.572(5) 3.159(6) 125.9(3) 3_566
O10 H10B O8 0.958(5) 2.325(4) 3.099(6) 137.4(3) 3_566
O9 H9A O10 0.836(14) 1.84(3) 2.634(7) 158(6) .

loop_
_geom_torsion_atom_site_label_1
_geom_torsion_atom_site_label_2
_geom_torsion_atom_site_label_3
_geom_torsion_atom_site_label_4
_geom_torsion
_geom_torsion_site_symmetry_1
_geom_torsion_site_symmetry_4
C6 C1 C2 C3 -0.4(9) . .
O1 C1 C2 C3 172.8(5) . .
C6 C1 C2 C10 177.9(6) . .
O1 C1 C2 C10 -9.0(9) . .
C1 C2 C3 C4 0.5(9) . .
C10 C2 C3 C4 -177.7(6) . .
C2 C3 C4 C5 0.8(10) . .
C2 C3 C4 Cl1 -179.5(5) . .
C3 C4 C5 C6 -2.4(10) . .
Cl1 C4 C5 C6 177.9(5) . .
C2 C1 C6 C5 -1.1(9) . .
O1 C1 C6 C5 -174.2(5) . .
C2 C1 C6 C7 179.2(6) . .
O1 C1 C6 C7 6.1(9) . .
C4 C5 C6 C1 2.5(9) . .
C4 C5 C6 C7 -177.8(6) . .
C1 C6 C7 C9 118.8(7) . .
C5 C6 C7 C9 -60.9(7) . .
C1 C6 C7 C8 -118.2(7) . .
C5 C6 C7 C8 62.1(8) . .
C1 C2 C10 C11 129.5(7) . .
C3 C2 C10 C11 -52.3(9) . .
C1 C2 C10 C12 -105.9(7) . .
C3 C2 C10 C12 72.3(8) . .
O5 C13 C14 C15 -177.0(5) . .
C18 C13 C14 C15 -0.2(9) . .
O5 C13 C14 C22 3.7(9) . .
C18 C13 C14 C22 -179.5(6) . .
C13 C14 C15 C16 -0.5(9) . .
C22 C14 C15 C16 178.8(6) . .
C14 C15 C16 C17 0.9(11) . .
C14 C15 C16 Cl2 -177.1(5) . .
C15 C16 C17 C18 -0.6(11) . .
Cl2 C16 C17 C18 177.4(5) . .
C16 C17 C18 C13 -0.1(10) . .
C16 C17 C18 C19 -179.7(6) . .
C14 C13 C18 C17 0.5(9) . .
O5 C13 C18 C17 177.4(5) . .
C14 C13 C18 C19 -180.0(6) . .
O5 C13 C18 C19 -3.1(9) . .
C17 C18 C19 C21 69.9(8) . .
C13 C18 C19 C21 -109.6(7) . .
C17 C18 C19 C20 -53.9(9) . .
C13 C18 C19 C20 126.5(7) . .
C13 C14 C22 C23 -124.9(8) . .
C15 C14 C22 C23 55.8(9) . .
C13 C14 C22 C24 108.8(7) . .
C15 C14 C22 C24 -70.5(8) . .
C49 C31 C38 N1 1.5(11) . .
N1 C34 C39 C49 -2.2(12) . .
C34 C39 C49 C31 0.7(11) . .
C34 C39 C49 C25 178.0(7) . .
C38 C31 C49 C39 -0.4(11) . .
C38 C31 C49 C25 -177.7(7) . .
N2 C25 C49 C39 -34(30) . .
N2 C25 C49 C31 143(30) . .
C31 C38 N1 C34 -2.8(10) . .
C31 C38 N1 Zn1 -168.3(5) . .
C39 C34 N1 C38 3.2(10) . .
C39 C34 N1 Zn1 168.8(6) . .
C6 C1 O1 P1 -85.8(6) . .
C2 C1 O1 P1 100.7(6) . .
C14 C13 O5 P2 -90.5(6) . .
C18 C13 O5 P2 92.5(6) . .
Zn2 O4 P1 O3 28.9(8) 3_566 .
Zn2 O4 P1 O2 -101.8(7) 3_566 .
Zn2 O4 P1 O1 143.8(7) 3_566 .
Zn2 O3 P1 O4 -55.0(5) . .
Zn2 O3 P1 O2 74.4(4) . .
Zn2 O3 P1 O1 -167.8(3) . .
Zn1 O2 P1 O4 124.2(4) . .
Zn1 O2 P1 O3 -6.3(5) . .
Zn1 O2 P1 O1 -123.8(4) . .
C1 O1 P1 O4 138.9(5) . .
C1 O1 P1 O3 -101.2(5) . .
C1 O1 P1 O2 21.2(5) . .
Zn2 O7 P2 O6 51.0(5) . .
Zn2 O7 P2 O8 -179.1(4) . 3_666
Zn2 O7 P2 O5 -64.0(5) . .
Zn1 O6 P2 O7 33.5(6) . .
Zn1 O6 P2 O8 -95.0(5) . 3_666
Zn1 O6 P2 O5 148.7(4) . .
C13 O5 P2 O7 -131.8(4) . .
C13 O5 P2 O6 107.9(4) . .
C13 O5 P2 O8 -13.5(5) . 3_666
P2 O6 Zn1 O2 -73.5(5) . .
P2 O6 Zn1 O8 52.7(5) . .
P2 O6 Zn1 N1 170.4(5) . .
P1 O2 Zn1 O6 12.6(5) . .
P1 O2 Zn1 O8 -118.0(4) . .
P1 O2 Zn1 N1 123.7(4) . .
P2 O8 Zn1 O6 30.0(4) 3_666 .
P2 O8 Zn1 O2 162.2(3) 3_666 .
P2 O8 Zn1 N1 -81.2(3) 3_666 .
C38 N1 Zn1 O6 78.0(5) . .
C34 N1 Zn1 O6 -87.0(5) . .
C38 N1 Zn1 O2 -45.4(5) . .
C34 N1 Zn1 O2 149.6(5) . .
C38 N1 Zn1 O8 -160.7(5) . .
C34 N1 Zn1 O8 34.4(5) . .
P1 O3 Zn2 O4 52.9(5) . 3_566
P1 O3 Zn2 O7 -80.0(4) . .
P1 O3 Zn2 O9 163.6(4) . .
P2 O7 Zn2 O4 -170.5(4) . 3_566
P2 O7 Zn2 O3 -31.1(5) . .
P2 O7 Zn2 O9 84.0(4) . .
C26 O9 Zn2 O4 176.7(7) . 3_566
C26 O9 Zn2 O3 49.8(7) . .
C26 O9 Zn2 O7 -71.5(7) . .
